data_7109609
loop_
_publ_author_name
'George F. S. Whitehead'
'Bryony Cross'
'Laura Carthy'
'Victoria A. Milway'
'Harapriya Rath'
'Antonio Fernandez'
'Sarah L. Heath'
'Christopher A. Muryn'
'Robin G. Pritchard'
'Simon J. Teat'
'Grigore A. Timco'
'Richard E. P. Winpenny'

_publ_section_title
;
 Rings and threads as linkers in metal-organic frameworks and
 poly-rotaxanes
;
_journal_name_full Chem.Commun.
_journal_page_first 7195
_journal_paper_doi 10.1039/c3cc42300j
_journal_volume 49
_journal_year 2013
_chemical_formula_sum 'C88 H150 Cr7 F8 N3 Ni O32'
_chemical_formula_weight 2336.81
_space_group_IT_number 14
_symmetry_cell_setting monoclinic
_symmetry_space_group_name_Hall '-P 2yn'
_symmetry_space_group_name_H-M 'P 1 21/n 1'
_atom_sites_solution_hydrogens geom
_atom_sites_solution_primary direct
_atom_sites_solution_secondary difmap
_audit_conform_dict_location ftp://ftp.iucr.org/pub/cif_core.dic
_audit_conform_dict_name cif_core.dic
_audit_conform_dict_version 2.4
_audit_creation_date 2012-07-02
_audit_creation_method 'WinGX routine CIF_UPDATE'
_audit_update_record
;
2012-07-27
;
_cell_angle_alpha 90
_cell_angle_beta 109.473(2)
_cell_angle_gamma 90
_cell_formula_units_Z 4
_cell_length_a 25.1317(7)
_cell_length_b 16.6128(4)
_cell_length_c 30.9750(9)
_cell_measurement_temperature 100(2)
_cell_volume 12192.6(6)
_computing_structure_refinement 'SHELXL-97 (Sheldrick, 1997)'
_computing_structure_solution 'SHELXS-97 (Sheldrick, 1990)'
_diffrn_ambient_temperature 100(2)
_diffrn_measured_fraction_theta_full 0.997
_diffrn_measured_fraction_theta_max 0.997
_diffrn_measurement_device_type 'Bruker APEX II CCD diffractometer'
_diffrn_measurement_method '\w rotation with narrow frames'
_diffrn_radiation_monochromator 'silicon 111'
_diffrn_radiation_source 'Advanced Light Source station 11.3.1'
_diffrn_radiation_type synchrotron
_diffrn_radiation_wavelength 0.7749
_diffrn_reflns_av_R_equivalents 0.0477
_diffrn_reflns_av_unetI/netI 0.0359
_diffrn_reflns_limit_h_max 25
_diffrn_reflns_limit_h_min -25
_diffrn_reflns_limit_k_max 17
_diffrn_reflns_limit_k_min -17
_diffrn_reflns_limit_l_max 31
_diffrn_reflns_limit_l_min -32
_diffrn_reflns_number 70813
_diffrn_reflns_theta_full 23.62
_diffrn_reflns_theta_max 23.62
_diffrn_reflns_theta_min 2.43
_exptl_absorpt_coefficient_mu 1.047
_exptl_absorpt_correction_T_max 0.9601
_exptl_absorpt_correction_T_min 0.7619
_exptl_absorpt_correction_type multi-scan
_exptl_crystal_colour Green
_exptl_crystal_density_diffrn 1.273
_exptl_crystal_density_method 'not measured'
_exptl_crystal_description Needle
_exptl_crystal_F_000 4892.0
_exptl_crystal_size_max 0.35
_exptl_crystal_size_mid 0.08
_exptl_crystal_size_min 0.05
_refine_diff_density_max 0.969
_refine_diff_density_min -0.63
_refine_diff_density_rms 0.089
_refine_ls_extinction_method none
_refine_ls_goodness_of_fit_ref 1.024
_refine_ls_hydrogen_treatment constr
_refine_ls_matrix_type full
_refine_ls_number_parameters 1253
_refine_ls_number_reflns 14064
_refine_ls_number_restraints 2049
_refine_ls_restrained_S_all 1.1
_refine_ls_R_factor_all 0.11
_refine_ls_R_factor_gt 0.0892
_refine_ls_shift/su_max 0.01
_refine_ls_shift/su_mean 0.001
_refine_ls_structure_factor_coef Fsqd
_refine_ls_weighting_details 'calc w=1/[\s^2^(Fo^2^)+(0.1948P)^2^+24.2966P] where P=(Fo^2^+2Fc^2^)/3'
_refine_ls_weighting_scheme calc
_refine_ls_wR_factor_gt 0.2693
_refine_ls_wR_factor_ref 0.2978
_reflns_number_gt 10505
_reflns_number_total 14064
_reflns_threshold_expression >2sigma(I)
_cod_data_source_file c3cc42300j.txt
_cod_data_source_block gw005_10
_cod_original_sg_symbol_H-M P21/n
_cod_database_code 7109609

loop_
_symmetry_equiv_pos_as_xyz
'x, y, z'
'-x+1/2, y+1/2, -z+1/2'
'-x, -y, -z'
'x-1/2, -y-1/2, z-1/2'

loop_
_atom_site_label
_atom_site_type_symbol
_atom_site_fract_x
_atom_site_fract_y
_atom_site_fract_z
_atom_site_U_iso_or_equiv
_atom_site_adp_type
_atom_site_occupancy
_atom_site_symmetry_multiplicity
_atom_site_calc_flag
_atom_site_refinement_flags
_atom_site_disorder_assembly
_atom_site_disorder_group
Cr1 Cr 0.32131(8) 0.21471(9) 1.04200(5) 0.1051(8) Uani 0.53(2) 1 d P A 1
Ni1 Ni 0.32131(8) 0.21471(9) 1.04200(5) 0.1051(8) Uani 0.47(2) 1 d P A 2
Cr2 Cr 0.32289(6) 0.34746(8) 1.12468(5) 0.0772(4) Uani 1 1 d . A .
Cr3 Cr 0.29467(9) 0.54662(9) 1.12396(6) 0.1085(7) Uani 1 1 d . A .
Cr4 Cr 0.22842(7) 0.67777(8) 1.04055(5) 0.0865(5) Uani 1 1 d . A .
Cr5 Cr 0.17335(6) 0.67156(7) 0.92585(5) 0.0755(4) Uani 1 1 d . A .
Cr6 Cr 0.14025(6) 0.52378(8) 0.84715(5) 0.0777(4) Uani 1 1 d . A .
Cr7 Cr 0.18772(6) 0.33364(8) 0.84421(5) 0.0725(4) Uani 1 1 d . A .
Ni8 Ni 0.25464(8) 0.20017(8) 0.92697(5) 0.1060(8) Uani 0.53(2) 1 d P A 1
Cr8 Cr 0.25464(8) 0.20017(8) 0.92697(5) 0.1060(8) Uani 0.47(2) 1 d P A 2
F1 F 0.28880(19) 0.3070(3) 1.06501(16) 0.0776(12) Uani 1 1 d . . .
F2 F 0.3155(2) 0.4531(3) 1.09730(17) 0.0845(13) Uani 1 1 d . . .
F3 F 0.24100(19) 0.5715(3) 1.06503(15) 0.0767(12) Uani 1 1 d . . .
F4 F 0.22631(18) 0.6360(2) 0.98253(15) 0.0710(11) Uani 1 1 d . . .
F5 F 0.15704(17) 0.5613(2) 0.90844(15) 0.0669(11) Uani 1 1 d . . .
F6 F 0.19665(18) 0.4419(2) 0.86906(15) 0.0696(11) Uani 1 1 d . . .
F7 F 0.2071(2) 0.2959(2) 0.90484(15) 0.0752(12) Uani 1 1 d . . .
F8 F 0.2947(2) 0.2640(3) 0.98139(17) 0.0897(14) Uani 1 1 d . . .
O1 O 0.3466(4) 0.1623(4) 1.1034(3) 0.133(3) Uani 1 1 d U . .
O2 O 0.3267(3) 0.2417(4) 1.1522(2) 0.0924(18) Uani 1 1 d U . .
O3 O 0.3932(3) 0.2752(6) 1.0564(3) 0.121(3) Uani 1 1 d U . .
O4 O 0.3981(3) 0.3397(4) 1.1210(3) 0.102(2) Uani 1 1 d U . .
O5 O 0.3577(3) 0.3913(4) 1.1862(2) 0.0956(19) Uani 1 1 d U . .
O6 O 0.3493(5) 0.5226(5) 1.1830(3) 0.176(5) Uani 1 1 d U . .
O7 O 0.2479(2) 0.3586(3) 1.1313(2) 0.0807(16) Uani 1 1 d U . .
O8 O 0.2374(4) 0.4890(4) 1.1399(3) 0.119(2) Uani 1 1 d U . .
O9 O 0.2740(6) 0.6406(5) 1.1520(3) 0.163(4) Uani 1 1 d U . .
O10 O 0.2284(4) 0.7218(5) 1.0987(3) 0.146(4) Uani 1 1 d U . .
O11 O 0.3510(3) 0.6104(5) 1.1100(3) 0.154(4) Uani 1 1 d U . .
O12 O 0.3083(3) 0.6966(4) 1.0575(3) 0.123(3) Uani 1 1 d U . .
O13 O 0.2171(4) 0.7861(4) 1.0168(3) 0.155(4) Uani 1 1 d U . .
O14 O 0.1920(4) 0.7835(4) 0.9437(3) 0.117(2) Uani 1 1 d U . .
O15 O 0.1478(3) 0.6611(6) 1.0247(2) 0.121(3) Uani 1 1 d U . .
O16 O 0.1123(2) 0.6728(4) 0.9507(2) 0.0830(16) Uani 1 1 d U . .
O17 O 0.1201(3) 0.7114(4) 0.8690(2) 0.098(2) Uani 1 1 d U . .
O18 O 0.0824(3) 0.6061(4) 0.8254(2) 0.0950(18) Uani 1 1 d U . .
O19 O 0.2342(3) 0.6702(4) 0.8991(3) 0.0979(19) Uani 1 1 d U . .
O20 O 0.1983(3) 0.5935(4) 0.8379(2) 0.0953(19) Uani 1 1 d U . .
O21 O 0.1207(3) 0.4888(4) 0.7844(2) 0.101(2) Uani 1 1 d U . .
O22 O 0.1677(3) 0.3765(4) 0.7820(2) 0.0887(17) Uani 1 1 d U . .
O23 O 0.0823(2) 0.4518(4) 0.8561(2) 0.0848(16) Uani 1 1 d U . .
O24 O 0.1082(3) 0.3323(3) 0.8399(2) 0.0804(16) Uani 1 1 d U . .
O25 O 0.1758(3) 0.2264(4) 0.8179(2) 0.0909(18) Uani 1 1 d U . .
O26 O 0.2091(4) 0.1381(4) 0.8732(3) 0.135(3) Uani 1 1 d U . .
O27 O 0.2658(3) 0.3347(4) 0.8468(3) 0.0943(19) Uani 1 1 d U . .
O28 O 0.3068(4) 0.2366(6) 0.8957(3) 0.122(3) Uani 1 1 d U . .
O29 O 0.3056(5) 0.1075(5) 0.9475(3) 0.151(4) Uani 1 1 d U . .
O30 O 0.3554(4) 0.1247(5) 1.0197(3) 0.141(3) Uani 1 1 d U . .
O31 O 0.1985(4) 0.1662(4) 0.9576(3) 0.117(2) Uani 1 1 d U . .
O32 O 0.2485(4) 0.1615(4) 1.0319(3) 0.114(2) Uani 1 1 d U . .
N1 N 0.2537(5) 0.4186(6) 0.9776(5) 0.143(4) Uani 1 1 d U . .
H1A H 0.2407 0.4012 0.9477 0.171 Uiso 1 1 calc R . .
H1B H 0.2706 0.3746 0.9947 0.171 Uiso 1 1 calc R . .
C1 C 0.3387(5) 0.1752(6) 1.1397(4) 0.112(3) Uani 1 1 d DU A .
C2 C 0.3431(6) 0.1040(7) 1.1710(4) 0.155(5) Uani 1 1 d DU . .
C3 C 0.3417(6) 0.1278(8) 1.2159(4) 0.149(5) Uani 1 1 d DU A .
H3A H 0.3754 0.1074 1.2397 0.223 Uiso 1 1 calc R . .
H3B H 0.3079 0.1054 1.2205 0.223 Uiso 1 1 calc R . .
H3C H 0.3408 0.1867 1.2177 0.223 Uiso 1 1 calc R . .
C4 C 0.3964(9) 0.0607(12) 1.1763(6) 0.283(11) Uani 1 1 d DU A .
H4A H 0.4284 0.0966 1.1902 0.424 Uiso 1 1 calc R . .
H4B H 0.3967 0.0432 1.1461 0.424 Uiso 1 1 calc R . .
H4C H 0.3992 0.0135 1.1959 0.424 Uiso 1 1 calc R . .
C5 C 0.2958(10) 0.0487(10) 1.1494(6) 0.326(14) Uani 1 1 d DU A .
H5A H 0.2901 0.0132 1.1728 0.49 Uiso 1 1 calc R . .
H5B H 0.3045 0.0161 1.1262 0.49 Uiso 1 1 calc R . .
H5C H 0.2614 0.0798 1.1349 0.49 Uiso 1 1 calc R . .
C6 C 0.4184(5) 0.3154(9) 1.0907(5) 0.115(3) Uani 1 1 d U A .
C7 C 0.4805(5) 0.3387(11) 1.0992(5) 0.158(5) Uani 1 1 d DU . .
C8 C 0.5144(7) 0.2889(14) 1.1379(6) 0.242(10) Uani 1 1 d DU A .
H8A H 0.5148 0.2331 1.1277 0.363 Uiso 1 1 calc R . .
H8B H 0.498 0.2908 1.1624 0.363 Uiso 1 1 calc R . .
H8C H 0.5532 0.3096 1.1494 0.363 Uiso 1 1 calc R . .
C9 C 0.4958(8) 0.3309(14) 1.0578(6) 0.212(8) Uani 1 1 d DU A .
H9A H 0.5299 0.3624 1.0612 0.319 Uiso 1 1 calc R . .
H9B H 0.4648 0.351 1.0314 0.319 Uiso 1 1 calc R . .
H9C H 0.5029 0.2742 1.0529 0.319 Uiso 1 1 calc R . .
C10 C 0.4913(7) 0.4222(12) 1.1153(8) 0.235(9) Uani 1 1 d DU A .
H10A H 0.4854 0.4275 1.1449 0.352 Uiso 1 1 calc R . .
H10B H 0.4653 0.4582 1.0929 0.352 Uiso 1 1 calc R . .
H10C H 0.5303 0.4367 1.1187 0.352 Uiso 1 1 calc R . .
C11 C 0.3670(6) 0.4587(7) 1.2029(4) 0.123(4) Uani 1 1 d U A .
C12 C 0.4052(6) 0.4656(7) 1.2533(4) 0.146(5) Uani 1 1 d DU . .
C13 C 0.3733(9) 0.5048(15) 1.2792(6) 0.270(11) Uani 1 1 d DU A .
H13A H 0.3935 0.4985 1.3121 0.405 Uiso 1 1 calc R . .
H13B H 0.3359 0.4799 1.2715 0.405 Uiso 1 1 calc R . .
H13C H 0.3691 0.5621 1.2715 0.405 Uiso 1 1 calc R . .
C14 C 0.4290(8) 0.3864(8) 1.2717(5) 0.213(9) Uani 1 1 d DU A .
H14A H 0.4533 0.3669 1.2549 0.319 Uiso 1 1 calc R . .
H14B H 0.3982 0.348 1.2681 0.319 Uiso 1 1 calc R . .
H14C H 0.4512 0.3918 1.3042 0.319 Uiso 1 1 calc R . .
C15 C 0.4517(8) 0.5207(11) 1.2556(6) 0.245(11) Uani 1 1 d DU A .
H15A H 0.4725 0.5336 1.2877 0.367 Uiso 1 1 calc R . .
H15B H 0.4364 0.5702 1.2389 0.367 Uiso 1 1 calc R . .
H15C H 0.4772 0.495 1.2418 0.367 Uiso 1 1 calc R . .
C16 C 0.2218(4) 0.4169(6) 1.1397(3) 0.084(2) Uani 1 1 d U A .
C17 C 0.1702(5) 0.4024(7) 1.1538(3) 0.106(3) Uani 1 1 d DU . .
C18 C 0.1529(5) 0.3183(7) 1.1477(5) 0.132(4) Uani 1 1 d DU A .
H18A H 0.1434 0.3035 1.1154 0.199 Uiso 1 1 calc R . .
H18B H 0.1197 0.3107 1.1572 0.199 Uiso 1 1 calc R . .
H18C H 0.1838 0.2842 1.1664 0.199 Uiso 1 1 calc R . .
C19 C 0.1231(6) 0.4564(9) 1.1261(5) 0.165(6) Uani 1 1 d DU A .
H19A H 0.1039 0.4316 1.0962 0.247 Uiso 1 1 calc R . .
H19B H 0.1387 0.5086 1.1216 0.247 Uiso 1 1 calc R . .
H19C H 0.0961 0.4642 1.1424 0.247 Uiso 1 1 calc R . .
C20 C 0.1865(7) 0.4258(10) 1.2030(4) 0.160(6) Uani 1 1 d DU A .
H20A H 0.1525 0.4295 1.2118 0.24 Uiso 1 1 calc R . .
H20B H 0.2055 0.4782 1.2076 0.24 Uiso 1 1 calc R . .
H20C H 0.212 0.3852 1.222 0.24 Uiso 1 1 calc R . .
C21 C 0.2449(8) 0.7018(8) 1.1391(5) 0.142(4) Uani 1 1 d U A .
C22 C 0.2313(9) 0.7511(8) 1.1756(5) 0.179(6) Uani 1 1 d DU . .
C23 C 0.2650(10) 0.7231(11) 1.2222(6) 0.242(10) Uani 1 1 d DU A .
H23A H 0.258 0.7584 1.245 0.363 Uiso 1 1 calc R . .
H23B H 0.3052 0.7244 1.2256 0.363 Uiso 1 1 calc R . .
H23C H 0.254 0.6679 1.2266 0.363 Uiso 1 1 calc R . .
C24 C 0.1717(9) 0.7389(14) 1.1707(9) 0.271(11) Uani 1 1 d DU A .
H24A H 0.1616 0.6824 1.1631 0.406 Uiso 1 1 calc R . .
H24B H 0.1481 0.7735 1.1462 0.406 Uiso 1 1 calc R . .
H24C H 0.1658 0.7525 1.1996 0.406 Uiso 1 1 calc R . .
C25 C 0.2427(9) 0.8356(8) 1.1667(6) 0.184(7) Uani 1 1 d DU A .
H25A H 0.2234 0.8482 1.1343 0.276 Uiso 1 1 calc R . .
H25B H 0.2834 0.8434 1.1741 0.276 Uiso 1 1 calc R . .
H25C H 0.2287 0.8713 1.1857 0.276 Uiso 1 1 calc R . .
C26 C 0.3508(5) 0.6674(8) 1.0856(5) 0.132(4) Uani 1 1 d U A .
C27 C 0.4047(6) 0.7145(10) 1.0956(6) 0.190(6) Uani 1 1 d DU . .
C28 C 0.4511(8) 0.6724(14) 1.1316(9) 0.297(13) Uani 1 1 d DU A .
H28A H 0.436 0.6468 1.1535 0.445 Uiso 1 1 calc R . .
H28B H 0.4802 0.7115 1.1476 0.445 Uiso 1 1 calc R . .
H28C H 0.4677 0.6313 1.1173 0.445 Uiso 1 1 calc R . .
C29 C 0.4139(8) 0.7189(15) 1.0513(7) 0.237(9) Uani 1 1 d DU A .
H29A H 0.4322 0.6693 1.0464 0.355 Uiso 1 1 calc R . .
H29B H 0.4382 0.7651 1.0512 0.355 Uiso 1 1 calc R . .
H29C H 0.3776 0.7252 1.0268 0.355 Uiso 1 1 calc R . .
C30 C 0.4021(8) 0.7966(10) 1.1135(8) 0.248(10) Uani 1 1 d DU A .
H30A H 0.3735 0.8282 1.0905 0.372 Uiso 1 1 calc R . .
H30B H 0.439 0.8228 1.1205 0.372 Uiso 1 1 calc R . .
H30C H 0.3921 0.7932 1.1415 0.372 Uiso 1 1 calc R . .
C31 C 0.2059(7) 0.8184(6) 0.9798(6) 0.143(5) Uani 1 1 d U A .
C32 C 0.2216(7) 0.9085(8) 0.9699(6) 0.196(7) Uani 1 1 d DU . .
C33 C 0.1682(6) 0.9473(7) 0.9460(5) 0.155(6) Uani 1 1 d DU A .
H33A H 0.1375 0.9176 0.9518 0.232 Uiso 1 1 calc R . .
H33B H 0.162 0.948 0.9131 0.232 Uiso 1 1 calc R . .
H33C H 0.1689 1.0027 0.9571 0.232 Uiso 1 1 calc R . .
C34 C 0.2542(11) 0.9187(12) 0.9368(8) 0.275(11) Uani 1 1 d DU A .
H34A H 0.2315 0.8983 0.9066 0.413 Uiso 1 1 calc R . .
H34B H 0.2897 0.8885 0.9481 0.413 Uiso 1 1 calc R . .
H34C H 0.2624 0.9759 0.9345 0.413 Uiso 1 1 calc R . .
C35 C 0.2502(8) 0.9423(7) 1.0166(5) 0.213(9) Uani 1 1 d DU A .
H35A H 0.2734 0.9886 1.0144 0.319 Uiso 1 1 calc R . .
H35B H 0.2744 0.901 1.0361 0.319 Uiso 1 1 calc R . .
H35C H 0.2218 0.9596 1.0298 0.319 Uiso 1 1 calc R . .
C36 C 0.1076(4) 0.6645(6) 0.9892(4) 0.080(2) Uani 1 1 d U A .
C37 C 0.0496(4) 0.6615(7) 0.9917(4) 0.108(3) Uani 1 1 d DU . .
C38 C 0.0385(7) 0.5855(10) 1.0098(9) 0.257(10) Uani 1 1 d DU A .
H38A H 0.0402 0.542 0.9889 0.386 Uiso 1 1 calc R . .
H38B H 0.001 0.5868 1.0128 0.386 Uiso 1 1 calc R . .
H38C H 0.067 0.5762 1.0399 0.386 Uiso 1 1 calc R . .
C39 C 0.0062(6) 0.6902(16) 0.9506(6) 0.244(10) Uani 1 1 d DU A .
H39A H 0.0017 0.6517 0.9256 0.366 Uiso 1 1 calc R . .
H39B H 0.0173 0.7427 0.9419 0.366 Uiso 1 1 calc R . .
H39C H -0.0296 0.6956 0.9564 0.366 Uiso 1 1 calc R . .
C40 C 0.0467(7) 0.7191(13) 1.0285(7) 0.235(9) Uani 1 1 d DU A .
H40A H 0.0139 0.7061 1.0376 0.353 Uiso 1 1 calc R . .
H40B H 0.0431 0.7743 1.0166 0.353 Uiso 1 1 calc R . .
H40C H 0.0812 0.7145 1.0551 0.353 Uiso 1 1 calc R . .
C41 C 0.0843(5) 0.6798(6) 0.8358(4) 0.093(3) Uani 1 1 d U A .
C42 C 0.0386(6) 0.7321(7) 0.8037(4) 0.129(4) Uani 1 1 d DU . .
C43 C -0.0053(9) 0.6842(10) 0.7699(8) 0.327(15) Uani 1 1 d DU A .
H43A H -0.0218 0.7159 0.742 0.49 Uiso 1 1 calc R . .
H43B H -0.0348 0.6698 0.7827 0.49 Uiso 1 1 calc R . .
H43C H 0.0116 0.6351 0.7627 0.49 Uiso 1 1 calc R . .
C44 C 0.0654(7) 0.7929(12) 0.7840(7) 0.251(10) Uani 1 1 d DU A .
H44A H 0.0789 0.768 0.7609 0.376 Uiso 1 1 calc R . .
H44B H 0.0974 0.8165 0.8082 0.376 Uiso 1 1 calc R . .
H44C H 0.0381 0.8352 0.7697 0.376 Uiso 1 1 calc R . .
C45 C 0.0080(9) 0.7712(13) 0.8306(6) 0.259(10) Uani 1 1 d DU A .
H45A H -0.0316 0.754 0.8194 0.389 Uiso 1 1 calc R . .
H45B H 0.0099 0.8298 0.8275 0.389 Uiso 1 1 calc R . .
H45C H 0.0251 0.7562 0.8628 0.389 Uiso 1 1 calc R . .
C46 C 0.2348(5) 0.6422(7) 0.8625(4) 0.092(3) Uani 1 1 d U A .
C47 C 0.2814(5) 0.6635(7) 0.8430(4) 0.124(4) Uani 1 1 d DU . .
C48 C 0.3116(6) 0.5868(8) 0.8392(5) 0.154(5) Uani 1 1 d DU A .
H48A H 0.3494 0.5997 0.8386 0.231 Uiso 1 1 calc R . .
H48B H 0.2903 0.5586 0.8109 0.231 Uiso 1 1 calc R . .
H48C H 0.3149 0.5522 0.8656 0.231 Uiso 1 1 calc R . .
C49 C 0.2545(6) 0.6991(9) 0.7967(4) 0.143(5) Uani 1 1 d DU A .
H49A H 0.2219 0.7317 0.7965 0.215 Uiso 1 1 calc R . .
H49B H 0.242 0.6558 0.774 0.215 Uiso 1 1 calc R . .
H49C H 0.2819 0.7331 0.789 0.215 Uiso 1 1 calc R . .
C50 C 0.3215(6) 0.7182(9) 0.8759(5) 0.159(5) Uani 1 1 d DU A .
H50A H 0.3027 0.7695 0.877 0.238 Uiso 1 1 calc R . .
H50B H 0.3541 0.7277 0.866 0.238 Uiso 1 1 calc R . .
H50C H 0.334 0.6935 0.9064 0.238 Uiso 1 1 calc R . .
C51 C 0.1393(4) 0.4352(7) 0.7632(3) 0.088(2) Uani 1 1 d U A .
C52 C 0.1224(5) 0.4436(7) 0.7130(4) 0.112(3) Uani 1 1 d DU . .
C53 C 0.1021(11) 0.3656(9) 0.6904(6) 0.249(10) Uani 1 1 d DU A .
H53A H 0.0783 0.3392 0.7056 0.373 Uiso 1 1 calc R . .
H53B H 0.1345 0.331 0.6926 0.373 Uiso 1 1 calc R . .
H53C H 0.0802 0.3748 0.6581 0.373 Uiso 1 1 calc R . .
C54 C 0.0848(10) 0.5095(11) 0.6944(5) 0.244(10) Uani 1 1 d DU A .
H54A H 0.0804 0.5419 0.7194 0.367 Uiso 1 1 calc R . .
H54B H 0.0479 0.4885 0.6756 0.367 Uiso 1 1 calc R . .
H54C H 0.1003 0.543 0.6754 0.367 Uiso 1 1 calc R . .
C55 C 0.1737(7) 0.4572(17) 0.7019(6) 0.262(10) Uani 1 1 d DU A .
H55A H 0.1707 0.4295 0.6733 0.394 Uiso 1 1 calc R . .
H55B H 0.2062 0.4362 0.7267 0.394 Uiso 1 1 calc R . .
H55C H 0.1786 0.5151 0.6984 0.394 Uiso 1 1 calc R . .
C56 C 0.0745(4) 0.3786(6) 0.8475(3) 0.078(2) Uani 1 1 d U A .
C57 C 0.0193(4) 0.3411(6) 0.8473(4) 0.106(3) Uani 1 1 d DU . .
C58 C -0.0173(6) 0.4014(8) 0.8578(6) 0.171(6) Uani 1 1 d DU A .
H58A H -0.0522 0.3756 0.8581 0.256 Uiso 1 1 calc R . .
H58B H -0.0264 0.4437 0.8344 0.256 Uiso 1 1 calc R . .
H58C H 0.0022 0.4252 0.8879 0.256 Uiso 1 1 calc R . .
C59 C 0.0295(6) 0.2684(7) 0.8771(5) 0.155(5) Uani 1 1 d DU A .
H59A H 0.0463 0.2846 0.9092 0.232 Uiso 1 1 calc R . .
H59B H 0.0553 0.2319 0.8689 0.232 Uiso 1 1 calc R . .
H59C H -0.0064 0.2409 0.8728 0.232 Uiso 1 1 calc R . .
C60 C -0.0093(7) 0.3140(11) 0.7995(5) 0.189(7) Uani 1 1 d DU A .
H60A H 0.0174 0.2836 0.7889 0.283 Uiso 1 1 calc R . .
H60B H -0.0229 0.3609 0.7797 0.283 Uiso 1 1 calc R . .
H60C H -0.0414 0.2794 0.7984 0.283 Uiso 1 1 calc R . .
C61 C 0.1813(5) 0.1579(6) 0.8334(4) 0.094(3) Uani 1 1 d U A .
C62 C 0.1492(4) 0.0898(5) 0.8016(3) 0.100(3) Uani 1 1 d DU . .
C63 C 0.1132(6) 0.0475(9) 0.8243(5) 0.155(5) Uani 1 1 d DU A .
H63A H 0.0783 0.0781 0.8194 0.232 Uiso 1 1 calc R . .
H63B H 0.1337 0.0432 0.8572 0.232 Uiso 1 1 calc R . .
H63C H 0.1039 -0.0065 0.8113 0.232 Uiso 1 1 calc R . .
C64 C 0.1923(6) 0.0349(9) 0.7958(6) 0.193(8) Uani 1 1 d DU A .
H64A H 0.1754 -0.018 0.7858 0.29 Uiso 1 1 calc R . .
H64B H 0.2232 0.0294 0.825 0.29 Uiso 1 1 calc R . .
H64C H 0.2071 0.0568 0.7726 0.29 Uiso 1 1 calc R . .
C65 C 0.1107(5) 0.1214(8) 0.7569(4) 0.130(4) Uani 1 1 d DU A .
H65A H 0.0962 0.0765 0.7357 0.195 Uiso 1 1 calc R . .
H65B H 0.1315 0.1586 0.7439 0.195 Uiso 1 1 calc R . .
H65C H 0.0791 0.1498 0.7619 0.195 Uiso 1 1 calc R . .
C66 C 0.3075(5) 0.2899(8) 0.8682(5) 0.113(3) Uani 1 1 d U A .
C67 C 0.3602(6) 0.3069(9) 0.8519(6) 0.164(5) Uani 1 1 d DU . .
C68 C 0.3834(8) 0.2277(9) 0.8481(8) 0.215(8) Uani 1 1 d DU A .
H68A H 0.3541 0.1942 0.8271 0.323 Uiso 1 1 calc R . .
H68B H 0.3968 0.2022 0.8784 0.323 Uiso 1 1 calc R . .
H68C H 0.415 0.2337 0.8365 0.323 Uiso 1 1 calc R . .
C69 C 0.3502(9) 0.3568(13) 0.8112(8) 0.243(9) Uani 1 1 d DU A .
H69A H 0.3852 0.3844 0.8127 0.364 Uiso 1 1 calc R . .
H69B H 0.321 0.3968 0.8099 0.364 Uiso 1 1 calc R . .
H69C H 0.3376 0.3228 0.7839 0.364 Uiso 1 1 calc R . .
C70 C 0.4003(8) 0.3569(14) 0.8883(8) 0.275(11) Uani 1 1 d DU A .
H70A H 0.4116 0.3274 0.9174 0.412 Uiso 1 1 calc R . .
H70B H 0.382 0.4074 0.8917 0.412 Uiso 1 1 calc R . .
H70C H 0.4338 0.3686 0.8799 0.412 Uiso 1 1 calc R . .
C71 C 0.3448(8) 0.0928(7) 0.9829(6) 0.137(4) Uani 1 1 d U A .
C72 C 0.3843(8) 0.0231(8) 0.9818(6) 0.159(5) Uani 1 1 d U . .
C73 C 0.4223(8) -0.0047(9) 1.0213(6) 0.168(5) Uani 1 1 d U A .
H73 H 0.423 0.0199 1.0492 0.202 Uiso 1 1 calc R . .
C75 C 0.4604(10) -0.0672(12) 1.0236(9) 0.210(7) Uani 1 1 d U . .
H75 H 0.4879 -0.0824 1.0518 0.252 Uiso 1 1 calc R A .
N2 N 0.4564(9) -0.1058(11) 0.9834(8) 0.214(6) Uani 1 1 d U A .
C76 C 0.4180(11) -0.0800(13) 0.9446(9) 0.217(7) Uani 1 1 d U . .
H76 H 0.4137 -0.1081 0.9169 0.261 Uiso 1 1 calc R A .
C74 C 0.3826(10) -0.0102(11) 0.9433(7) 0.198(6) Uani 1 1 d U A .
H74 H 0.3586 0.0106 0.9149 0.238 Uiso 1 1 calc R . .
C77 C 0.2043(7) 0.1582(6) 0.9993(5) 0.108(3) Uani 1 1 d U A .
C78 C 0.1527(8) 0.1406(8) 1.0108(6) 0.138(4) Uani 1 1 d U . .
C79 C 0.1040(8) 0.1247(9) 0.9772(7) 0.158(5) Uani 1 1 d U A .
H79 H 0.1033 0.1257 0.9463 0.189 Uiso 1 1 calc R . .
C81 C 0.0530(11) 0.1063(12) 0.9863(9) 0.192(6) Uani 1 1 d U . .
H81 H 0.0185 0.0963 0.9623 0.23 Uiso 1 1 calc R A .
N3 N 0.0569(9) 0.1041(11) 1.0303(9) 0.206(6) Uani 1 1 d U A .
C82 C 0.1012(12) 0.1222(14) 1.0643(9) 0.203(7) Uani 1 1 d U . .
H82 H 0.0994 0.1253 1.0944 0.244 Uiso 1 1 calc R A .
C80 C 0.1552(10) 0.1381(11) 1.0559(7) 0.176(5) Uani 1 1 d U A .
H80 H 0.1896 0.1462 1.0804 0.211 Uiso 1 1 calc R . .
C1X C 0.1239(7) 0.3752(10) 1.0041(7) 0.171(6) Uani 1 1 d U . .
H1X1 H 0.1036 0.324 0.996 0.256 Uiso 1 1 calc R . .
H1X2 H 0.0982 0.4197 0.9903 0.256 Uiso 1 1 calc R . .
H1X3 H 0.1379 0.3814 1.0375 0.256 Uiso 1 1 calc R . .
C2X C 0.1663(6) 0.3760(8) 0.9887(6) 0.140(4) Uani 1 1 d U . .
H2X1 H 0.1488 0.3615 0.956 0.168 Uiso 1 1 calc R . .
H2X2 H 0.1886 0.3282 1.0033 0.168 Uiso 1 1 calc R . .
C3X C 0.2066(4) 0.4311(5) 0.9884(4) 0.094(3) Uani 1 1 d U . .
H3X1 H 0.186 0.4746 0.9677 0.112 Uiso 1 1 calc R . .
H3X2 H 0.2198 0.4545 1.0195 0.112 Uiso 1 1 calc R . .
C4X C 0.2985(5) 0.4707(6) 0.9799(5) 0.106(3) Uani 1 1 d U . .
H4X1 H 0.2805 0.5186 0.9619 0.127 Uiso 1 1 calc R . .
H4X2 H 0.3132 0.4887 1.0122 0.127 Uiso 1 1 calc R . .
C5X C 0.3428(7) 0.4576(10) 0.9687(8) 0.181(6) Uani 1 1 d U . .
H5X1 H 0.3284 0.4414 0.9361 0.217 Uiso 1 1 calc R . .
H5X2 H 0.3605 0.4089 0.986 0.217 Uiso 1 1 calc R . .
C6X C 0.3898(6) 0.5129(10) 0.9725(6) 0.169(6) Uani 1 1 d U . .
H6X1 H 0.4148 0.489 0.9576 0.253 Uiso 1 1 calc R . .
H6X2 H 0.411 0.5226 1.0049 0.253 Uiso 1 1 calc R . .
H6X3 H 0.3749 0.5641 0.9576 0.253 Uiso 1 1 calc R . .

loop_
_atom_site_aniso_label
_atom_site_aniso_U_11
_atom_site_aniso_U_22
_atom_site_aniso_U_33
_atom_site_aniso_U_23
_atom_site_aniso_U_13
_atom_site_aniso_U_12
Cr1 0.1353(15) 0.0776(11) 0.0938(12) 0.0083(8) 0.0270(9) 0.0369(9)
Ni1 0.1353(15) 0.0776(11) 0.0938(12) 0.0083(8) 0.0270(9) 0.0369(9)
Cr2 0.0676(8) 0.0638(8) 0.0860(10) 0.0022(7) 0.0065(7) -0.0007(6)
Cr3 0.1611(17) 0.0545(9) 0.0826(10) -0.0006(7) 0.0043(10) -0.0178(9)
Cr4 0.0917(10) 0.0564(8) 0.0919(10) -0.0139(7) 0.0048(8) 0.0075(7)
Cr5 0.0922(10) 0.0463(7) 0.0900(10) 0.0163(6) 0.0332(8) 0.0082(6)
Cr6 0.0893(10) 0.0625(8) 0.0798(9) 0.0105(7) 0.0260(7) 0.0134(7)
Cr7 0.0850(9) 0.0587(8) 0.0823(9) 0.0050(6) 0.0390(7) 0.0023(6)
Ni8 0.1471(15) 0.0640(10) 0.0924(11) -0.0029(7) 0.0205(9) 0.0286(8)
Cr8 0.1471(15) 0.0640(10) 0.0924(11) -0.0029(7) 0.0205(9) 0.0286(8)
F1 0.079(3) 0.057(2) 0.086(3) -0.002(2) 0.012(2) 0.009(2)
F2 0.080(3) 0.065(3) 0.094(3) 0.008(2) 0.010(3) -0.012(2)
F3 0.086(3) 0.059(3) 0.079(3) -0.003(2) 0.020(2) -0.011(2)
F4 0.073(3) 0.046(2) 0.093(3) 0.008(2) 0.027(2) 0.0038(19)
F5 0.076(3) 0.048(2) 0.080(3) 0.014(2) 0.030(2) 0.0067(19)
F6 0.073(3) 0.057(2) 0.081(3) 0.005(2) 0.030(2) 0.004(2)
F7 0.095(3) 0.051(2) 0.082(3) 0.004(2) 0.033(2) 0.007(2)
F8 0.110(4) 0.064(3) 0.089(3) 0.003(2) 0.024(3) 0.017(3)
O1 0.191(8) 0.085(5) 0.110(6) 0.011(4) 0.035(6) 0.058(5)
O2 0.106(4) 0.069(4) 0.087(4) 0.003(3) 0.011(3) 0.006(3)
O3 0.084(5) 0.150(7) 0.119(6) 0.005(5) 0.021(4) 0.034(5)
O4 0.068(4) 0.109(5) 0.117(5) 0.011(4) 0.015(4) 0.003(3)
O5 0.098(4) 0.070(4) 0.091(4) 0.002(3) -0.006(3) -0.007(3)
O6 0.274(11) 0.076(5) 0.097(5) 0.003(4) -0.044(6) -0.017(6)
O7 0.081(4) 0.058(3) 0.097(4) -0.007(3) 0.022(3) -0.007(3)
O8 0.190(7) 0.071(4) 0.125(6) 0.015(4) 0.092(5) 0.017(5)
O9 0.304(12) 0.070(5) 0.091(5) -0.015(4) 0.033(6) 0.002(6)
O10 0.193(8) 0.108(6) 0.091(5) -0.041(5) -0.015(5) 0.051(6)
O11 0.113(6) 0.082(5) 0.189(8) 0.050(5) -0.054(5) -0.040(4)
O12 0.092(5) 0.082(4) 0.152(6) 0.035(4) -0.018(5) -0.028(4)
O13 0.198(9) 0.053(4) 0.144(7) -0.019(4) -0.036(6) 0.034(5)
O14 0.158(7) 0.045(4) 0.136(6) 0.024(4) 0.031(5) 0.008(4)
O15 0.084(4) 0.199(8) 0.078(4) -0.010(5) 0.026(4) 0.035(5)
O16 0.076(4) 0.081(4) 0.091(4) 0.004(3) 0.026(3) 0.025(3)
O17 0.132(6) 0.062(4) 0.093(4) 0.023(3) 0.030(4) 0.021(4)
O18 0.101(4) 0.086(4) 0.087(4) 0.012(3) 0.017(3) 0.021(4)
O19 0.102(5) 0.096(5) 0.103(5) 0.019(4) 0.044(4) -0.023(4)
O20 0.126(5) 0.073(4) 0.110(5) 0.025(4) 0.069(4) 0.014(4)
O21 0.116(5) 0.091(5) 0.091(4) 0.010(4) 0.028(4) 0.021(4)
O22 0.123(5) 0.068(4) 0.088(4) 0.005(3) 0.052(4) 0.003(4)
O23 0.079(4) 0.077(4) 0.098(4) -0.004(3) 0.030(3) 0.005(3)
O24 0.080(4) 0.064(3) 0.101(4) 0.011(3) 0.036(3) -0.001(3)
O25 0.128(5) 0.062(4) 0.090(4) 0.001(3) 0.047(4) 0.000(3)
O26 0.191(8) 0.072(4) 0.110(6) -0.020(4) 0.007(5) 0.030(5)
O27 0.098(5) 0.077(4) 0.130(5) 0.004(4) 0.067(4) 0.012(3)
O28 0.122(6) 0.128(7) 0.118(6) -0.001(5) 0.040(5) 0.046(5)
O29 0.221(9) 0.088(5) 0.113(6) -0.011(4) 0.014(6) 0.070(6)
O30 0.201(9) 0.105(6) 0.110(6) 0.020(5) 0.043(6) 0.077(6)
O31 0.158(7) 0.058(4) 0.122(6) 0.020(4) 0.029(5) -0.008(4)
O32 0.181(8) 0.060(4) 0.101(5) -0.003(4) 0.048(5) 0.008(4)
N1 0.129(7) 0.082(6) 0.234(10) 0.013(6) 0.083(7) 0.002(5)
C1 0.160(8) 0.075(6) 0.083(6) 0.005(5) 0.018(6) 0.037(6)
C2 0.246(13) 0.083(7) 0.099(7) 0.016(6) 0.010(9) 0.034(8)
C3 0.180(13) 0.136(11) 0.118(9) 0.040(8) 0.032(9) 0.002(10)
C4 0.43(3) 0.24(2) 0.198(18) 0.096(15) 0.125(18) 0.211(19)
C5 0.51(3) 0.157(16) 0.199(18) 0.076(13) -0.04(2) -0.155(18)
C6 0.077(6) 0.143(9) 0.118(8) 0.029(7) 0.022(6) 0.019(6)
C7 0.087(7) 0.223(13) 0.165(11) 0.050(10) 0.044(7) 0.017(8)
C8 0.098(10) 0.37(2) 0.223(18) 0.119(18) 0.010(11) 0.033(14)
C9 0.142(13) 0.31(2) 0.206(16) 0.032(16) 0.085(13) -0.018(14)
C10 0.117(12) 0.28(2) 0.30(2) -0.015(18) 0.056(14) -0.055(14)
C11 0.154(8) 0.072(6) 0.096(6) 0.014(5) -0.021(6) -0.031(6)
C12 0.202(12) 0.094(7) 0.093(7) 0.005(6) -0.017(8) -0.045(8)
C13 0.30(2) 0.36(3) 0.094(11) -0.019(15) -0.014(13) 0.09(2)
C14 0.268(19) 0.143(12) 0.124(11) 0.032(9) -0.071(12) -0.015(12)
C15 0.257(18) 0.178(15) 0.177(15) 0.043(12) -0.091(13) -0.128(14)
C16 0.103(6) 0.066(5) 0.078(5) 0.002(4) 0.024(5) 0.008(5)
C17 0.118(7) 0.120(8) 0.082(6) 0.020(6) 0.035(6) 0.026(6)
C18 0.107(8) 0.133(10) 0.167(12) -0.001(9) 0.058(8) 0.001(7)
C19 0.130(10) 0.183(14) 0.181(13) 0.033(11) 0.052(10) 0.078(10)
C20 0.197(14) 0.198(15) 0.103(9) -0.004(9) 0.074(9) -0.018(12)
C21 0.215(11) 0.079(7) 0.105(7) -0.033(6) 0.018(8) -0.004(7)
C22 0.253(15) 0.108(9) 0.154(10) -0.071(8) 0.039(11) -0.009(10)
C23 0.42(3) 0.156(15) 0.158(13) -0.058(12) 0.111(16) -0.045(18)
C24 0.34(2) 0.201(19) 0.30(2) -0.113(18) 0.16(2) -0.02(2)
C25 0.28(2) 0.109(10) 0.180(14) -0.062(10) 0.106(14) -0.027(11)
C26 0.091(7) 0.093(7) 0.174(9) 0.031(7) -0.008(7) -0.040(6)
C27 0.122(9) 0.165(11) 0.243(14) 0.035(11) 0.007(10) -0.050(9)
C28 0.127(13) 0.27(2) 0.40(3) 0.10(2) -0.036(17) -0.030(15)
C29 0.180(16) 0.28(2) 0.28(2) -0.037(18) 0.121(15) -0.108(16)
C30 0.214(18) 0.152(13) 0.30(2) -0.011(14) -0.016(16) -0.112(13)
C31 0.170(9) 0.040(5) 0.163(10) -0.009(6) -0.020(9) 0.013(6)
C32 0.250(14) 0.078(8) 0.206(13) 0.000(9) 0.006(12) -0.016(9)
C33 0.229(15) 0.062(6) 0.131(10) 0.009(6) 0.004(10) 0.031(8)
C34 0.39(3) 0.139(15) 0.29(2) 0.050(16) 0.10(2) -0.058(17)
C35 0.30(2) 0.062(7) 0.187(15) -0.009(8) -0.038(14) -0.037(10)
C36 0.079(5) 0.085(5) 0.079(6) 0.003(5) 0.030(5) 0.018(4)
C37 0.091(6) 0.125(8) 0.120(7) 0.028(6) 0.051(6) 0.027(6)
C38 0.135(12) 0.201(16) 0.47(3) 0.108(18) 0.151(16) 0.034(12)
C39 0.096(10) 0.43(3) 0.202(16) 0.093(18) 0.049(10) 0.038(14)
C40 0.149(14) 0.30(2) 0.30(2) -0.088(19) 0.128(14) 0.006(14)
C41 0.106(7) 0.069(6) 0.100(6) 0.024(5) 0.028(5) 0.025(5)
C42 0.152(9) 0.100(8) 0.117(8) 0.040(6) 0.020(7) 0.054(7)
C43 0.30(2) 0.151(16) 0.33(2) 0.048(15) -0.16(2) 0.053(14)
C44 0.172(14) 0.268(19) 0.29(2) 0.224(17) 0.053(14) 0.065(13)
C45 0.243(19) 0.32(2) 0.222(17) 0.128(15) 0.083(14) 0.213(17)
C46 0.095(6) 0.090(6) 0.106(7) 0.031(6) 0.053(6) 0.001(5)
C47 0.115(8) 0.124(8) 0.142(9) 0.045(7) 0.058(7) -0.002(7)
C48 0.145(11) 0.175(13) 0.179(13) 0.051(10) 0.102(10) 0.045(10)
C49 0.142(11) 0.147(11) 0.164(11) 0.059(9) 0.081(9) 0.009(8)
C50 0.122(10) 0.162(13) 0.212(15) 0.045(11) 0.082(10) -0.022(9)
C51 0.105(6) 0.079(6) 0.084(6) 0.000(5) 0.036(5) -0.004(5)
C52 0.148(9) 0.112(8) 0.085(6) 0.002(6) 0.050(6) -0.002(7)
C53 0.39(3) 0.169(15) 0.124(12) -0.038(12) 0.006(16) 0.022(17)
C54 0.40(3) 0.218(17) 0.091(9) 0.028(11) 0.042(14) 0.133(18)
C55 0.245(19) 0.44(3) 0.113(12) 0.057(16) 0.078(13) -0.037(19)
C56 0.072(5) 0.081(6) 0.080(5) -0.002(4) 0.023(4) 0.000(5)
C57 0.086(6) 0.105(7) 0.125(8) -0.017(6) 0.032(6) -0.013(6)
C58 0.119(10) 0.121(10) 0.31(2) -0.026(12) 0.120(12) -0.008(8)
C59 0.149(11) 0.104(9) 0.244(16) 0.020(10) 0.109(11) -0.023(8)
C60 0.120(11) 0.213(17) 0.200(15) -0.045(13) 0.009(11) -0.035(11)
C61 0.128(7) 0.071(6) 0.088(6) -0.003(5) 0.043(6) 0.003(5)
C62 0.148(8) 0.069(5) 0.089(6) -0.005(5) 0.047(6) -0.008(6)
C63 0.174(13) 0.148(12) 0.125(10) 0.026(9) 0.028(9) -0.047(10)
C64 0.209(15) 0.157(13) 0.191(15) -0.102(12) 0.037(12) 0.042(11)
C65 0.165(11) 0.123(9) 0.096(8) 0.005(7) 0.036(7) -0.034(8)
C66 0.091(6) 0.108(8) 0.148(9) -0.043(7) 0.051(6) 0.011(6)
C67 0.103(8) 0.202(12) 0.205(12) -0.068(10) 0.075(9) 0.019(9)
C68 0.211(16) 0.166(14) 0.34(2) -0.046(15) 0.191(17) 0.021(12)
C69 0.214(18) 0.24(2) 0.35(2) 0.045(19) 0.188(18) 0.003(16)
C70 0.149(14) 0.31(2) 0.40(3) -0.18(2) 0.130(16) -0.085(15)
C71 0.207(10) 0.085(7) 0.123(8) 0.011(7) 0.063(8) 0.065(7)
C72 0.231(11) 0.098(7) 0.158(10) 0.020(7) 0.079(9) 0.086(8)
C73 0.212(12) 0.109(9) 0.186(11) 0.030(8) 0.070(10) 0.079(9)
C75 0.257(14) 0.149(12) 0.224(14) 0.020(11) 0.079(13) 0.059(11)
N2 0.272(14) 0.171(12) 0.224(14) 0.021(11) 0.115(12) 0.061(11)
C76 0.299(16) 0.175(12) 0.208(14) 0.024(11) 0.123(13) 0.083(12)
C74 0.291(15) 0.156(11) 0.172(11) 0.017(9) 0.111(11) 0.112(11)
C77 0.164(9) 0.049(5) 0.116(8) 0.012(6) 0.054(7) 0.007(6)
C78 0.194(10) 0.076(6) 0.145(9) -0.004(7) 0.060(8) 0.008(8)
C79 0.170(12) 0.097(8) 0.198(12) -0.004(9) 0.051(10) 0.020(9)
C81 0.205(13) 0.139(11) 0.232(15) -0.004(12) 0.074(14) 0.036(10)
N3 0.211(13) 0.145(10) 0.259(16) -0.011(13) 0.075(13) 0.020(10)
C82 0.247(16) 0.168(12) 0.217(15) -0.013(12) 0.106(12) 0.008(13)
C80 0.226(13) 0.143(10) 0.180(11) -0.002(10) 0.096(11) -0.019(11)
C1X 0.148(12) 0.139(12) 0.267(19) -0.044(12) 0.125(13) -0.001(9)
C2X 0.110(8) 0.106(8) 0.226(13) 0.010(9) 0.084(9) 0.011(7)
C3X 0.094(6) 0.059(5) 0.133(8) 0.011(5) 0.044(6) 0.008(5)
C4X 0.094(7) 0.071(6) 0.154(9) 0.026(6) 0.044(6) -0.006(5)
C5X 0.150(11) 0.122(10) 0.284(16) 0.022(11) 0.089(11) -0.011(9)
C6X 0.139(11) 0.154(13) 0.213(16) 0.033(11) 0.057(11) -0.041(10)

loop_
_atom_type_symbol
_atom_type_description
_atom_type_scat_dispersion_real
_atom_type_scat_dispersion_imag
_atom_type_scat_source
C C 0.0033 0.0016 'International Tables Vol C Tables 4.2.6.8 and 6.1.1.4'
H H 0 0 'International Tables Vol C Tables 4.2.6.8 and 6.1.1.4'
N N 0.0061 0.0033 'International Tables Vol C Tables 4.2.6.8 and 6.1.1.4'
O O 0.0106 0.006 'International Tables Vol C Tables 4.2.6.8 and 6.1.1.4'
F F 0.0171 0.0103 'International Tables Vol C Tables 4.2.6.8 and 6.1.1.4'
Cr Cr 0.3209 0.6236 'International Tables Vol C Tables 4.2.6.8 and 6.1.1.4'
Ni Ni 0.3393 1.1124 'International Tables Vol C Tables 4.2.6.8 and 6.1.1.4'

loop_
_geom_angle_atom_site_label_1
_geom_angle_atom_site_label_2
_geom_angle_atom_site_label_3
_geom_angle
F8 Cr1 O30 91.8(3)
F8 Cr1 O32 91.9(3)
O30 Cr1 O32 95.4(4)
F8 Cr1 F1 88.4(2)
O30 Cr1 F1 178.5(4)
O32 Cr1 F1 86.1(3)
F8 Cr1 O3 89.9(3)
O30 Cr1 O3 89.6(4)
O32 Cr1 O3 174.6(3)
F1 Cr1 O3 89.0(3)
F8 Cr1 O1 178.4(4)
O30 Cr1 O1 88.0(3)
O32 Cr1 O1 86.5(4)
F1 Cr1 O1 91.9(3)
O3 Cr1 O1 91.7(4)
F1 Cr2 O4 93.0(3)
F1 Cr2 F2 87.0(2)
O4 Cr2 F2 89.3(3)
F1 Cr2 O2 92.7(2)
O4 Cr2 O2 93.4(3)
F2 Cr2 O2 177.4(3)
F1 Cr2 O5 179.0(2)
O4 Cr2 O5 87.3(3)
F2 Cr2 O5 92.0(2)
O2 Cr2 O5 88.2(3)
F1 Cr2 O7 89.8(2)
O4 Cr2 O7 177.1(3)
F2 Cr2 O7 90.3(2)
O2 Cr2 O7 87.1(3)
O5 Cr2 O7 89.8(3)
F2 Cr3 F3 88.3(2)
F2 Cr3 O6 91.7(3)
F3 Cr3 O6 179.3(4)
F2 Cr3 O8 92.5(3)
F3 Cr3 O8 90.1(3)
O6 Cr3 O8 90.6(5)
F2 Cr3 O11 91.3(4)
F3 Cr3 O11 90.3(3)
O6 Cr3 O11 89.0(4)
O8 Cr3 O11 176.2(4)
F2 Cr3 O9 179.0(3)
F3 Cr3 O9 92.6(3)
O6 Cr3 O9 87.4(4)
O8 Cr3 O9 87.1(4)
O11 Cr3 O9 89.1(5)
F3 Cr4 F4 89.24(19)
F3 Cr4 O12 91.3(3)
F4 Cr4 O12 90.9(3)
F3 Cr4 O13 178.8(3)
F4 Cr4 O13 91.4(3)
O12 Cr4 O13 87.7(4)
F3 Cr4 O15 89.4(3)
F4 Cr4 O15 90.6(3)
O12 Cr4 O15 178.4(4)
O13 Cr4 O15 91.6(4)
F3 Cr4 O10 91.8(3)
F4 Cr4 O10 178.3(3)
O12 Cr4 O10 90.5(4)
O13 Cr4 O10 87.6(4)
O15 Cr4 O10 88.0(4)
F4 Cr5 F5 88.92(18)
F4 Cr5 O16 92.2(2)
F5 Cr5 O16 89.9(2)
F4 Cr5 O17 178.1(3)
F5 Cr5 O17 93.0(3)
O16 Cr5 O17 87.7(3)
F4 Cr5 O14 90.4(3)
F5 Cr5 O14 178.5(3)
O16 Cr5 O14 91.4(3)
O17 Cr5 O14 87.7(3)
F4 Cr5 O19 89.0(3)
F5 Cr5 O19 89.7(2)
O16 Cr5 O19 178.7(3)
O17 Cr5 O19 91.1(3)
O14 Cr5 O19 89.0(3)
F5 Cr6 F6 89.27(18)
F5 Cr6 O21 177.7(3)
F6 Cr6 O21 93.0(2)
F5 Cr6 O18 90.4(2)
F6 Cr6 O18 179.2(3)
O21 Cr6 O18 87.3(3)
F5 Cr6 O20 91.3(3)
F6 Cr6 O20 88.4(2)
O21 Cr6 O20 89.0(3)
O18 Cr6 O20 92.4(3)
F5 Cr6 O23 89.3(2)
F6 Cr6 O23 90.8(2)
O21 Cr6 O23 90.4(3)
O18 Cr6 O23 88.5(3)
O20 Cr6 O23 179.0(3)
F7 Cr7 F6 87.47(19)
F7 Cr7 O27 92.3(3)
F6 Cr7 O27 89.6(2)
F7 Cr7 O25 93.8(2)
F6 Cr7 O25 177.8(3)
O27 Cr7 O25 92.2(3)
F7 Cr7 O22 178.1(2)
F6 Cr7 O22 90.6(2)
O27 Cr7 O22 87.9(3)
O25 Cr7 O22 88.1(3)
F7 Cr7 O24 89.0(2)
F6 Cr7 O24 91.1(2)
O27 Cr7 O24 178.6(3)
O25 Cr7 O24 87.1(3)
O22 Cr7 O24 90.8(3)
F8 Ni8 O29 93.0(3)
F8 Ni8 F7 86.6(2)
O29 Ni8 F7 176.4(4)
F8 Ni8 O28 91.2(3)
O29 Ni8 O28 86.1(4)
F7 Ni8 O28 90.4(3)
F8 Ni8 O26 175.7(4)
O29 Ni8 O26 89.8(4)
F7 Ni8 O26 90.8(3)
O28 Ni8 O26 92.2(4)
F8 Ni8 O31 89.2(3)
O29 Ni8 O31 96.4(4)
F7 Ni8 O31 87.2(3)
O28 Ni8 O31 177.5(3)
O26 Ni8 O31 87.2(4)
Cr2 F1 Cr1 121.5(2)
Cr3 F2 Cr2 123.2(3)
Cr4 F3 Cr3 123.3(2)
Cr4 F4 Cr5 123.0(2)
Cr6 F5 Cr5 123.3(2)
Cr6 F6 Cr7 122.9(2)
Cr7 F7 Ni8 122.7(2)
Cr1 F8 Ni8 120.9(3)
C1 O1 Cr1 134.6(7)
C1 O2 Cr2 130.4(7)
C6 O3 Cr1 129.3(9)
C6 O4 Cr2 134.7(8)
C11 O5 Cr2 135.6(7)
C11 O6 Cr3 132.7(7)
C16 O7 Cr2 133.1(6)
C16 O8 Cr3 136.7(7)
C21 O9 Cr3 137.1(9)
C21 O10 Cr4 137.7(9)
C26 O11 Cr3 135.9(8)
C26 O12 Cr4 135.2(8)
C31 O13 Cr4 137.2(8)
C31 O14 Cr5 133.6(9)
C36 O15 Cr4 134.7(7)
C36 O16 Cr5 136.3(6)
C41 O17 Cr5 134.6(6)
C41 O18 Cr6 129.3(7)
C46 O19 Cr5 130.0(7)
C46 O20 Cr6 135.6(7)
C51 O21 Cr6 135.3(7)
C51 O22 Cr7 132.2(6)
C56 O23 Cr6 129.2(6)
C56 O24 Cr7 137.3(6)
C61 O25 Cr7 134.9(7)
C61 O26 Ni8 132.7(7)
C66 O27 Cr7 131.5(8)
C66 O28 Ni8 136.7(8)
C71 O29 Ni8 133.3(8)
C71 O30 Cr1 133.3(9)
C77 O31 Ni8 130.6(9)
C77 O32 Cr1 133.7(8)
C3X N1 C4X 130.4(11)
C3X N1 H1A 104.7
C4X N1 H1A 104.7
C3X N1 H1B 104.7
C4X N1 H1B 104.7
H1A N1 H1B 105.7
O1 C1 O2 125.1(10)
O1 C1 C2 117.0(9)
O2 C1 C2 117.9(10)
C3 C2 C5 109.2(11)
C3 C2 C4 109.6(10)
C5 C2 C4 108.0(10)
C3 C2 C1 112.4(9)
C5 C2 C1 108.8(10)
C4 C2 C1 108.7(11)
C2 C3 H3A 109.5
C2 C3 H3B 109.5
H3A C3 H3B 109.5
C2 C3 H3C 109.5
H3A C3 H3C 109.5
H3B C3 H3C 109.5
C2 C4 H4A 109.5
C2 C4 H4B 109.5
H4A C4 H4B 109.5
C2 C4 H4C 109.5
H4A C4 H4C 109.5
H4B C4 H4C 109.5
C2 C5 H5A 109.5
C2 C5 H5B 109.5
H5A C5 H5B 109.5
C2 C5 H5C 109.5
H5A C5 H5C 109.5
H5B C5 H5C 109.5
O3 C6 O4 126.0(11)
O3 C6 C7 118.8(14)
O4 C6 C7 115.1(14)
C10 C7 C9 108.0(14)
C10 C7 C8 105.3(15)
C9 C7 C8 114.4(14)
C10 C7 C6 110.9(13)
C9 C7 C6 112.0(14)
C8 C7 C6 106.1(12)
C7 C8 H8A 109.5
C7 C8 H8B 109.5
H8A C8 H8B 109.5
C7 C8 H8C 109.5
H8A C8 H8C 109.5
H8B C8 H8C 109.5
C7 C9 H9A 109.5
C7 C9 H9B 109.5
H9A C9 H9B 109.5
C7 C9 H9C 109.5
H9A C9 H9C 109.5
H9B C9 H9C 109.5
C7 C10 H10A 109.5
C7 C10 H10B 109.5
H10A C10 H10B 109.5
C7 C10 H10C 109.5
H10A C10 H10C 109.5
H10B C10 H10C 109.5
O5 C11 O6 126.1(10)
O5 C11 C12 117.6(10)
O6 C11 C12 116.3(10)
C13 C12 C15 105.6(14)
C13 C12 C14 114.2(14)
C15 C12 C14 108.9(13)
C13 C12 C11 108.6(13)
C15 C12 C11 108.2(11)
C14 C12 C11 111.1(10)
C12 C13 H13A 109.5
C12 C13 H13B 109.5
H13A C13 H13B 109.5
C12 C13 H13C 109.5
H13A C13 H13C 109.5
H13B C13 H13C 109.5
C12 C14 H14A 109.5
C12 C14 H14B 109.5
H14A C14 H14B 109.5
C12 C14 H14C 109.5
H14A C14 H14C 109.5
H14B C14 H14C 109.5
C12 C15 H15A 109.5
C12 C15 H15B 109.5
H15A C15 H15B 109.5
C12 C15 H15C 109.5
H15A C15 H15C 109.5
H15B C15 H15C 109.5
O7 C16 O8 123.9(10)
O7 C16 C17 119.7(9)
O8 C16 C17 116.3(9)
C18 C17 C20 110.5(10)
C18 C17 C19 110.7(11)
C20 C17 C19 108.8(11)
C18 C17 C16 111.3(9)
C20 C17 C16 106.5(10)
C19 C17 C16 109.0(10)
C17 C18 H18A 109.5
C17 C18 H18B 109.5
H18A C18 H18B 109.5
C17 C18 H18C 109.5
H18A C18 H18C 109.5
H18B C18 H18C 109.5
C17 C19 H19A 109.5
C17 C19 H19B 109.5
H19A C19 H19B 109.5
C17 C19 H19C 109.5
H19A C19 H19C 109.5
H19B C19 H19C 109.5
C17 C20 H20A 109.5
C17 C20 H20B 109.5
H20A C20 H20B 109.5
C17 C20 H20C 109.5
H20A C20 H20C 109.5
H20B C20 H20C 109.5
O10 C21 O9 121.1(13)
O10 C21 C22 121.9(14)
O9 C21 C22 117.1(14)
C24 C22 C25 111.5(15)
C24 C22 C23 106.7(16)
C25 C22 C23 113.4(13)
C24 C22 C21 108.8(14)
C25 C22 C21 105.5(13)
C23 C22 C21 110.9(14)
C22 C23 H23A 109.5
C22 C23 H23B 109.5
H23A C23 H23B 109.5
C22 C23 H23C 109.5
H23A C23 H23C 109.5
H23B C23 H23C 109.5
C22 C24 H24A 109.5
C22 C24 H24B 109.5
H24A C24 H24B 109.5
C22 C24 H24C 109.5
H24A C24 H24C 109.5
H24B C24 H24C 109.5
C22 C25 H25A 109.5
C22 C25 H25B 109.5
H25A C25 H25B 109.5
C22 C25 H25C 109.5
H25A C25 H25C 109.5
H25B C25 H25C 109.5
O11 C26 O12 125.0(11)
O11 C26 C27 117.6(12)
O12 C26 C27 116.7(12)
C29 C27 C30 110.2(15)
C29 C27 C26 104.3(14)
C30 C27 C26 113.9(14)
C29 C27 C28 113.2(17)
C30 C27 C28 105.8(15)
C26 C27 C28 109.6(14)
C27 C28 H28A 109.5
C27 C28 H28B 109.5
H28A C28 H28B 109.5
C27 C28 H28C 109.5
H28A C28 H28C 109.5
H28B C28 H28C 109.5
C27 C29 H29A 109.5
C27 C29 H29B 109.5
H29A C29 H29B 109.5
C27 C29 H29C 109.5
H29A C29 H29C 109.5
H29B C29 H29C 109.5
C27 C30 H30A 109.5
C27 C30 H30B 109.5
H30A C30 H30B 109.5
C27 C30 H30C 109.5
H30A C30 H30C 109.5
H30B C30 H30C 109.5
O14 C31 O13 124.7(10)
O14 C31 C32 106.6(15)
O13 C31 C32 126.9(13)
C33 C32 C35 113.0(13)
C33 C32 C34 102.9(14)
C35 C32 C34 114.6(16)
C33 C32 C31 105.5(12)
C35 C32 C31 103.6(13)
C34 C32 C31 117.2(15)
C32 C33 H33A 109.5
C32 C33 H33B 109.5
H33A C33 H33B 109.5
C32 C33 H33C 109.5
H33A C33 H33C 109.5
H33B C33 H33C 109.5
C32 C34 H34A 109.5
C32 C34 H34B 109.5
H34A C34 H34B 109.5
C32 C34 H34C 109.5
H34A C34 H34C 109.5
H34B C34 H34C 109.5
C32 C35 H35A 109.5
C32 C35 H35B 109.5
H35A C35 H35B 109.5
C32 C35 H35C 109.5
H35A C35 H35C 109.5
H35B C35 H35C 109.5
O15 C36 O16 123.4(9)
O15 C36 C37 118.9(9)
O16 C36 C37 117.6(9)
C38 C37 C39 116.2(14)
C38 C37 C36 111.6(10)
C39 C37 C36 113.8(10)
C38 C37 C40 101.5(13)
C39 C37 C40 104.0(13)
C36 C37 C40 108.3(11)
C37 C38 H38A 109.5
C37 C38 H38B 109.5
H38A C38 H38B 109.5
C37 C38 H38C 109.5
H38A C38 H38C 109.5
H38B C38 H38C 109.5
C37 C39 H39A 109.5
C37 C39 H39B 109.5
H39A C39 H39B 109.5
C37 C39 H39C 109.5
H39A C39 H39C 109.5
H39B C39 H39C 109.5
C37 C40 H40A 109.5
C37 C40 H40B 109.5
H40A C40 H40B 109.5
C37 C40 H40C 109.5
H40A C40 H40C 109.5
H40B C40 H40C 109.5
O17 C41 O18 125.4(9)
O17 C41 C42 119.0(10)
O18 C41 C42 115.6(11)
C45 C42 C44 109.6(14)
C45 C42 C43 103.5(15)
C44 C42 C43 114.7(14)
C45 C42 C41 108.1(10)
C44 C42 C41 108.4(11)
C43 C42 C41 112.3(11)
C42 C43 H43A 109.5
C42 C43 H43B 109.5
H43A C43 H43B 109.5
C42 C43 H43C 109.5
H43A C43 H43C 109.5
H43B C43 H43C 109.5
C42 C44 H44A 109.5
C42 C44 H44B 109.5
H44A C44 H44B 109.5
C42 C44 H44C 109.5
H44A C44 H44C 109.5
H44B C44 H44C 109.5
C42 C45 H45A 109.5
C42 C45 H45B 109.5
H45A C45 H45B 109.5
C42 C45 H45C 109.5
H45A C45 H45C 109.5
H45B C45 H45C 109.5
O19 C46 O20 124.5(9)
O19 C46 C47 121.5(12)
O20 C46 C47 114.0(11)
C50 C47 C49 113.9(11)
C50 C47 C46 107.8(11)
C49 C47 C46 108.2(10)
C50 C47 C48 109.1(11)
C49 C47 C48 109.7(11)
C46 C47 C48 107.9(9)
C47 C48 H48A 109.5
C47 C48 H48B 109.5
H48A C48 H48B 109.5
C47 C48 H48C 109.5
H48A C48 H48C 109.5
H48B C48 H48C 109.5
C47 C49 H49A 109.5
C47 C49 H49B 109.5
H49A C49 H49B 109.5
C47 C49 H49C 109.5
H49A C49 H49C 109.5
H49B C49 H49C 109.5
C47 C50 H50A 109.5
C47 C50 H50B 109.5
H50A C50 H50B 109.5
C47 C50 H50C 109.5
H50A C50 H50C 109.5
H50B C50 H50C 109.5
O22 C51 O21 124.0(9)
O22 C51 C52 119.4(10)
O21 C51 C52 116.6(10)
C54 C52 C55 107.7(14)
C54 C52 C51 114.5(10)
C55 C52 C51 107.2(11)
C54 C52 C53 113.7(13)
C55 C52 C53 102.5(13)
C51 C52 C53 110.3(11)
C52 C53 H53A 109.5
C52 C53 H53B 109.5
H53A C53 H53B 109.5
C52 C53 H53C 109.5
H53A C53 H53C 109.5
H53B C53 H53C 109.5
C52 C54 H54A 109.5
C52 C54 H54B 109.5
H54A C54 H54B 109.5
C52 C54 H54C 109.5
H54A C54 H54C 109.5
H54B C54 H54C 109.5
C52 C55 H55A 109.5
C52 C55 H55B 109.5
H55A C55 H55B 109.5
C52 C55 H55C 109.5
H55A C55 H55C 109.5
H55B C55 H55C 109.5
O24 C56 O23 125.8(8)
O24 C56 C57 115.5(9)
O23 C56 C57 118.7(9)
C58 C57 C60 107.3(11)
C58 C57 C59 114.0(11)
C60 C57 C59 107.3(11)
C58 C57 C56 111.0(9)
C60 C57 C56 105.5(10)
C59 C57 C56 111.2(9)
C57 C58 H58A 109.5
C57 C58 H58B 109.5
H58A C58 H58B 109.5
C57 C58 H58C 109.5
H58A C58 H58C 109.5
H58B C58 H58C 109.5
C57 C59 H59A 109.5
C57 C59 H59B 109.5
H59A C59 H59B 109.5
C57 C59 H59C 109.5
H59A C59 H59C 109.5
H59B C59 H59C 109.5
C57 C60 H60A 109.5
C57 C60 H60B 109.5
H60A C60 H60B 109.5
C57 C60 H60C 109.5
H60A C60 H60C 109.5
H60B C60 H60C 109.5
O25 C61 O26 126.0(10)
O25 C61 C62 117.7(10)
O26 C61 C62 116.3(9)
C64 C62 C63 110.7(11)
C64 C62 C65 112.3(10)
C63 C62 C65 107.1(10)
C64 C62 C61 106.4(10)
C63 C62 C61 108.3(9)
C65 C62 C61 112.0(9)
C62 C63 H63A 109.5
C62 C63 H63B 109.5
H63A C63 H63B 109.5
C62 C63 H63C 109.5
H63A C63 H63C 109.5
H63B C63 H63C 109.5
C62 C64 H64A 109.5
C62 C64 H64B 109.5
H64A C64 H64B 109.5
C62 C64 H64C 109.5
H64A C64 H64C 109.5
H64B C64 H64C 109.5
C62 C65 H65A 109.5
C62 C65 H65B 109.5
H65A C65 H65B 109.5
C62 C65 H65C 109.5
H65A C65 H65C 109.5
H65B C65 H65C 109.5
O28 C66 O27 125.3(11)
O28 C66 C67 123.5(13)
O27 C66 C67 111.0(13)
C69 C67 C68 113.7(14)
C69 C67 C70 102.5(15)
C68 C67 C70 112.0(14)
C69 C67 C66 116.9(13)
C68 C67 C66 105.2(13)
C70 C67 C66 106.5(12)
C67 C68 H68A 109.5
C67 C68 H68B 109.5
H68A C68 H68B 109.5
C67 C68 H68C 109.5
H68A C68 H68C 109.5
H68B C68 H68C 109.5
C67 C69 H69A 109.5
C67 C69 H69B 109.5
H69A C69 H69B 109.5
C67 C69 H69C 109.5
H69A C69 H69C 109.5
H69B C69 H69C 109.5
C67 C70 H70A 109.5
C67 C70 H70B 109.5
H70A C70 H70B 109.5
C67 C70 H70C 109.5
H70A C70 H70C 109.5
H70B C70 H70C 109.5
O30 C71 O29 127.9(12)
O30 C71 C72 114.5(14)
O29 C71 C72 117.5(14)
C74 C72 C73 118.6(14)
C74 C72 C71 121.2(16)
C73 C72 C71 120.2(15)
C72 C73 C75 124.2(18)
C72 C73 H73 117.9
C75 C73 H73 117.9
N2 C75 C73 117(2)
N2 C75 H75 121.4
C73 C75 H75 121.4
C76 N2 C75 119(2)
N2 C76 C74 122(2)
N2 C76 H76 119
C74 C76 H76 119
C72 C74 C76 118.8(19)
C72 C74 H74 120.6
C76 C74 H74 120.6
O32 C77 O31 127.1(14)
O32 C77 C78 115.8(14)
O31 C77 C78 117.1(15)
C79 C78 C80 120(2)
C79 C78 C77 119.8(17)
C80 C78 C77 120.1(18)
C78 C79 C81 122(2)
C78 C79 H79 118.9
C81 C79 H79 118.9
N3 C81 C79 116(2)
N3 C81 H81 121.9
C79 C81 H81 121.9
C82 N3 C81 125(3)
N3 C82 C80 119(2)
N3 C82 H82 120.4
C80 C82 H82 120.4
C78 C80 C82 117(2)
C78 C80 H80 121.7
C82 C80 H80 121.7
C2X C1X H1X1 109.5
C2X C1X H1X2 109.5
H1X1 C1X H1X2 109.5
C2X C1X H1X3 109.5
H1X1 C1X H1X3 109.5
H1X2 C1X H1X3 109.5
C1X C2X C3X 134.9(14)
C1X C2X H2X1 103.5
C3X C2X H2X1 103.5
C1X C2X H2X2 103.5
C3X C2X H2X2 103.5
H2X1 C2X H2X2 105.3
N1 C3X C2X 127.7(10)
N1 C3X H3X1 105.4
C2X C3X H3X1 105.4
N1 C3X H3X2 105.4
C2X C3X H3X2 105.4
H3X1 C3X H3X2 106
C5X C4X N1 129.2(13)
C5X C4X H4X1 105
N1 C4X H4X1 105
C5X C4X H4X2 105
N1 C4X H4X2 105
H4X1 C4X H4X2 105.8
C4X C5X C6X 127.9(16)
C4X C5X H5X1 105.3
C6X C5X H5X1 105.3
C4X C5X H5X2 105.3
C6X C5X H5X2 105.3
H5X1 C5X H5X2 106
C5X C6X H6X1 109.5
C5X C6X H6X2 109.5
H6X1 C6X H6X2 109.5
C5X C6X H6X3 109.5
H6X1 C6X H6X3 109.5
H6X2 C6X H6X3 109.5

loop_
_geom_bond_atom_site_label_1
_geom_bond_atom_site_label_2
_geom_bond_distance
Cr1 F8 1.951(5)
Cr1 O30 1.960(8)
Cr1 O32 1.961(10)
Cr1 F1 1.978(5)
Cr1 O3 1.984(9)
Cr1 O1 1.992(8)
Cr2 F1 1.884(5)
Cr2 O4 1.934(7)
Cr2 F2 1.932(5)
Cr2 O2 1.942(6)
Cr2 O5 1.955(6)
Cr2 O7 1.972(6)
Cr3 F2 1.912(5)
Cr3 F3 1.918(5)
Cr3 O6 1.927(8)
Cr3 O8 1.926(8)
Cr3 O11 1.928(9)
Cr3 O9 1.940(9)
Cr4 F3 1.906(5)
Cr4 F4 1.911(5)
Cr4 O12 1.925(8)
Cr4 O13 1.930(9)
Cr4 O15 1.938(8)
Cr4 O10 1.945(8)
Cr5 F4 1.909(5)
Cr5 F5 1.914(4)
Cr5 O16 1.933(6)
Cr5 O17 1.937(7)
Cr5 O14 1.952(7)
Cr5 O19 1.969(7)
Cr6 F5 1.907(5)
Cr6 F6 1.918(4)
Cr6 O21 1.929(7)
Cr6 O18 1.945(6)
Cr6 O20 1.957(7)
Cr6 O23 1.973(6)
Cr7 F7 1.884(5)
Cr7 F6 1.940(4)
Cr7 O27 1.936(6)
Cr7 O25 1.940(6)
Cr7 O22 1.955(6)
Cr7 O24 1.959(6)
Ni8 F8 1.961(5)
Ni8 O29 1.967(8)
Ni8 F7 1.970(4)
Ni8 O28 1.966(10)
Ni8 O26 1.968(8)
Ni8 O31 2.027(9)
O1 C1 1.224(13)
O2 C1 1.241(11)
O3 C6 1.236(16)
O4 C6 1.277(15)
O5 C11 1.222(12)
O6 C11 1.234(13)
O7 C16 1.244(11)
O8 C16 1.259(11)
O9 C21 1.239(16)
O10 C21 1.225(16)
O11 C26 1.210(14)
O12 C26 1.229(14)
O13 C31 1.210(17)
O14 C31 1.204(16)
O15 C36 1.222(11)
O16 C36 1.243(10)
O17 C41 1.236(12)
O18 C41 1.263(12)
O19 C46 1.228(13)
O20 C46 1.270(13)
O21 C51 1.283(12)
O22 C51 1.234(11)
O23 C56 1.246(11)
O24 C56 1.224(10)
O25 C61 1.226(11)
O26 C61 1.242(12)
O27 C66 1.276(15)
O28 C66 1.234(16)
O29 C71 1.231(17)
O30 C71 1.202(15)
O31 C77 1.256(15)
O32 C77 1.230(15)
N1 C3X 1.349(13)
N1 C4X 1.405(14)
N1 H1A 0.92
N1 H1B 0.92
C1 C2 1.511(16)
C2 C3 1.457(12)
C2 C5 1.475(13)
C2 C4 1.480(13)
C3 H3A 0.98
C3 H3B 0.98
C3 H3C 0.98
C4 H4A 0.98
C4 H4B 0.98
C4 H4C 0.98
C5 H5A 0.98
C5 H5B 0.98
C5 H5C 0.98
C6 C7 1.542(18)
C7 C10 1.468(13)
C7 C9 1.463(13)
C7 C8 1.473(13)
C8 H8A 0.98
C8 H8B 0.98
C8 H8C 0.98
C9 H9A 0.98
C9 H9B 0.98
C9 H9C 0.98
C10 H10A 0.98
C10 H10B 0.98
C10 H10C 0.98
C11 C12 1.539(16)
C12 C13 1.463(13)
C12 C15 1.466(13)
C12 C14 1.478(12)
C13 H13A 0.98
C13 H13B 0.98
C13 H13C 0.98
C14 H14A 0.98
C14 H14B 0.98
C14 H14C 0.98
C15 H15A 0.98
C15 H15B 0.98
C15 H15C 0.98
C16 C17 1.519(15)
C17 C18 1.456(11)
C17 C20 1.493(11)
C17 C19 1.506(11)
C18 H18A 0.98
C18 H18B 0.98
C18 H18C 0.98
C19 H19A 0.98
C19 H19B 0.98
C19 H19C 0.98
C20 H20A 0.98
C20 H20B 0.98
C20 H20C 0.98
C21 C22 1.52(2)
C22 C24 1.468(14)
C22 C25 1.477(13)
C22 C23 1.483(13)
C23 H23A 0.98
C23 H23B 0.98
C23 H23C 0.98
C24 H24A 0.98
C24 H24B 0.98
C24 H24C 0.98
C25 H25A 0.98
C25 H25B 0.98
C25 H25C 0.98
C26 C27 1.506(18)
C27 C29 1.467(13)
C27 C30 1.483(13)
C27 C28 1.492(13)
C28 H28A 0.98
C28 H28B 0.98
C28 H28C 0.98
C29 H29A 0.98
C29 H29B 0.98
C29 H29C 0.98
C30 H30A 0.98
C30 H30B 0.98
C30 H30C 0.98
C31 C32 1.60(2)
C32 C33 1.451(13)
C32 C35 1.494(13)
C32 C34 1.518(14)
C33 H33A 0.98
C33 H33B 0.98
C33 H33C 0.98
C34 H34A 0.98
C34 H34B 0.98
C34 H34C 0.98
C35 H35A 0.98
C35 H35B 0.98
C35 H35C 0.98
C36 C37 1.486(14)
C37 C38 1.445(12)
C37 C39 1.455(12)
C37 C40 1.508(13)
C38 H38A 0.98
C38 H38B 0.98
C38 H38C 0.98
C39 H39A 0.98
C39 H39B 0.98
C39 H39C 0.98
C40 H40A 0.98
C40 H40B 0.98
C40 H40C 0.98
C41 C42 1.518(14)
C42 C45 1.460(13)
C42 C44 1.458(12)
C42 C43 1.474(13)
C43 H43A 0.98
C43 H43B 0.98
C43 H43C 0.98
C44 H44A 0.98
C44 H44B 0.98
C44 H44C 0.98
C45 H45A 0.98
C45 H45B 0.98
C45 H45C 0.98
C46 C47 1.527(15)
C47 C50 1.479(12)
C47 C49 1.490(12)
C47 C48 1.510(12)
C48 H48A 0.98
C48 H48B 0.98
C48 H48C 0.98
C49 H49A 0.98
C49 H49B 0.98
C49 H49C 0.98
C50 H50A 0.98
C50 H50B 0.98
C50 H50C 0.98
C51 C52 1.476(14)
C52 C54 1.435(12)
C52 C55 1.457(13)
C52 C53 1.480(12)
C53 H53A 0.98
C53 H53B 0.98
C53 H53C 0.98
C54 H54A 0.98
C54 H54B 0.98
C54 H54C 0.98
C55 H55A 0.98
C55 H55B 0.98
C55 H55C 0.98
C56 C57 1.519(14)
C57 C58 1.469(11)
C57 C60 1.484(12)
C57 C59 1.490(11)
C58 H58A 0.98
C58 H58B 0.98
C58 H58C 0.98
C59 H59A 0.98
C59 H59B 0.98
C59 H59C 0.98
C60 H60A 0.98
C60 H60B 0.98
C60 H60C 0.98
C61 C62 1.541(14)
C62 C64 1.473(11)
C62 C63 1.495(11)
C62 C65 1.494(11)
C63 H63A 0.98
C63 H63B 0.98
C63 H63C 0.98
C64 H64A 0.98
C64 H64B 0.98
C64 H64C 0.98
C65 H65A 0.98
C65 H65B 0.98
C65 H65C 0.98
C66 C67 1.591(19)
C67 C69 1.458(13)
C67 C68 1.460(12)
C67 C70 1.490(13)
C68 H68A 0.98
C68 H68B 0.98
C68 H68C 0.98
C69 H69A 0.98
C69 H69B 0.98
C69 H69C 0.98
C70 H70A 0.98
C70 H70B 0.98
C70 H70C 0.98
C71 C72 1.533(17)
C72 C74 1.30(2)
C72 C73 1.36(2)
C73 C75 1.40(2)
C73 H73 0.95
C75 N2 1.37(3)
C75 H75 0.95
N2 C76 1.34(3)
C76 C74 1.45(2)
C76 H76 0.95
C74 H74 0.95
C77 C78 1.48(2)
C78 C79 1.34(2)
C78 C80 1.38(2)
C79 C81 1.43(3)
C79 H79 0.95
C81 N3 1.34(3)
C81 H81 0.95
N3 C82 1.29(3)
C82 C80 1.49(3)
C82 H82 0.95
C80 H80 0.95
C1X C2X 1.306(17)
C1X H1X1 0.98
C1X H1X2 0.98
C1X H1X3 0.98
C2X C3X 1.366(15)
C2X H2X1 0.99
C2X H2X2 0.99
C3X H3X1 0.99
C3X H3X2 0.99
C4X C5X 1.290(18)
C4X H4X1 0.99
C4X H4X2 0.99
C5X C6X 1.469(19)
C5X H5X1 0.99
C5X H5X2 0.99
C6X H6X1 0.98
C6X H6X2 0.98
C6X H6X3 0.98
